data_2225979
loop_
_publ_author_name
'bin Shawkataly, Omar'
'Pankhi, Mohd. Aslam A.'
'Yeap, Chin Sing'
'Fun, Hoong-Kun'

_publ_section_title
;
 Undecacarbonyl-1\k^3^<i>C</i>,2\k^4^<i>C</i>,3\k^4^<i>C</i>-[tris(3-chlorophenyl)phosphine-1\k<i>P</i>]-<i>triangulo</i>-triruthenium(0)
;
_journal_coeditor_code SJ2762
_journal_issue 5
_journal_name_full 'Acta Crystallographica Section E'
_journal_page_first m581
_journal_page_last m582
_journal_paper_doi 10.1107/S1600536810013826
_journal_volume 66
_journal_year 2010
_chemical_formula_iupac '[Ru3 (C18 H12 Cl3 P) (C O)11]'
_chemical_formula_moiety 'C29 H12 Cl3 O11 P Ru3'
_chemical_formula_sum 'C29 H12 Cl3 O11 P Ru3'
_chemical_formula_weight 976.92
_chemical_name_systematic
;
Undecacarbonyl-1\k^3^<i>C</i>,2\k^4^<i>C</i>,3\k^4^<i>C</i>-[tris(3-
chlorophenyl)phosphine-1\k<i>P</i>]-<i>triangulo</i>-triruthenium(0)
;
_space_group_IT_number 15
_symmetry_cell_setting monoclinic
_symmetry_space_group_name_Hall '-C 2yc'
_symmetry_space_group_name_H-M 'C 1 2/c 1'
_atom_sites_solution_hydrogens geom
_atom_sites_solution_primary direct
_atom_sites_solution_secondary difmap
_audit_creation_method SHELXL-97
_cell_angle_alpha 90.00
_cell_angle_beta 107.766(2)
_cell_angle_gamma 90.00
_cell_formula_units_Z 8
_cell_length_a 21.8834(6)
_cell_length_b 17.1060(5)
_cell_length_c 18.4776(5)
_cell_measurement_reflns_used 9924
_cell_measurement_temperature 100.00(10)
_cell_measurement_theta_max 30.08
_cell_measurement_theta_min 2.52
_cell_volume 6587.0(3)
_computing_cell_refinement 'SAINT (Bruker, 2009)'
_computing_data_collection 'APEX2 (Bruker, 2009)'
_computing_data_reduction 'SAINT (Bruker, 2009)'
_computing_molecular_graphics 'SHELXTL (Sheldrick, 2008)'
_computing_publication_material
;
SHELXTL (Sheldrick, 2008) and PLATON (Spek, 2009)
;
_computing_structure_refinement 'SHELXTL (Sheldrick, 2008)'
_computing_structure_solution 'SHELXTL (Sheldrick, 2008)'
_diffrn_ambient_temperature 100
_diffrn_measured_fraction_theta_full 0.994
_diffrn_measured_fraction_theta_max 0.994
_diffrn_measurement_device_type
;
Bruker SMART APEXII CCD area-detector diffractometer
;
_diffrn_measurement_method '\f and \w scans'
_diffrn_radiation_monochromator graphite
_diffrn_radiation_source 'fine-focus sealed tube'
_diffrn_radiation_type MoK\a
_diffrn_radiation_wavelength 0.71073
_diffrn_reflns_av_R_equivalents 0.0437
_diffrn_reflns_av_sigmaI/netI 0.0403
_diffrn_reflns_limit_h_max 30
_diffrn_reflns_limit_h_min -30
_diffrn_reflns_limit_k_max 24
_diffrn_reflns_limit_k_min -21
_diffrn_reflns_limit_l_max 25
_diffrn_reflns_limit_l_min -26
_diffrn_reflns_number 39715
_diffrn_reflns_theta_full 30.15
_diffrn_reflns_theta_max 30.15
_diffrn_reflns_theta_min 1.95
_diffrn_standards_number 0
_exptl_absorpt_coefficient_mu 1.708
_exptl_absorpt_correction_T_max 0.8200
_exptl_absorpt_correction_T_min 0.6857
_exptl_absorpt_correction_type multi-scan
_exptl_absorpt_process_details '(<i>SADABS</i>; Bruker, 2009)'
_exptl_crystal_colour orange
_exptl_crystal_density_diffrn 1.970
_exptl_crystal_density_method 'not measured'
_exptl_crystal_description block
_exptl_crystal_F_000 3776
_exptl_crystal_size_max 0.24
_exptl_crystal_size_mid 0.19
_exptl_crystal_size_min 0.12
_refine_diff_density_max 2.257
_refine_diff_density_min -1.158
_refine_ls_extinction_method none
_refine_ls_goodness_of_fit_ref 1.026
_refine_ls_hydrogen_treatment constr
_refine_ls_matrix_type full
_refine_ls_number_parameters 425
_refine_ls_number_reflns 9694
_refine_ls_number_restraints 0
_refine_ls_restrained_S_all 1.026
_refine_ls_R_factor_all 0.0560
_refine_ls_R_factor_gt 0.0400
_refine_ls_shift/su_max 0.002
_refine_ls_shift/su_mean 0.000
_refine_ls_structure_factor_coef Fsqd
_refine_ls_weighting_details 'calc w=1/[\s^2^(Fo^2^)+(0.0605P)^2^+18.2026P] where P=(Fo^2^+2Fc^2^)/3'
_refine_ls_weighting_scheme calc
_refine_ls_wR_factor_gt 0.0992
_refine_ls_wR_factor_ref 0.1107
_reflns_number_gt 7635
_reflns_number_total 9694
_reflns_threshold_expression I>2\s(I)
_cod_data_source_file sj2762.cif
_cod_data_source_block I
_cod_original_sg_symbol_H-M 'C 2/c'
_cod_database_code 2225979
_cod_database_fobs_code 2225979

loop_
_symmetry_equiv_pos_as_xyz
'x, y, z'
'-x, y, -z+1/2'
'x+1/2, y+1/2, z'
'-x+1/2, y+1/2, -z+1/2'
'-x, -y, -z'
'x, -y, z-1/2'
'-x+1/2, -y+1/2, -z'
'x+1/2, -y+1/2, z-1/2'

loop_
_atom_site_type_symbol
_atom_site_label
_atom_site_fract_x
_atom_site_fract_y
_atom_site_fract_z
_atom_site_U_iso_or_equiv
_atom_site_adp_type
_atom_site_calc_flag
_atom_site_refinement_flags
_atom_site_occupancy
_atom_site_disorder_assembly
_atom_site_disorder_group
Ru Ru1 0.265976(11) 0.441176(16) 0.750536(14) 0.01723(7) Uani d . 1 . .
Ru Ru2 0.320122(13) 0.531715(18) 0.887920(15) 0.02321(8) Uani d . 1 . .
Ru Ru3 0.398579(12) 0.484230(17) 0.797051(16) 0.02177(7) Uani d . 1 . .
Cl Cl1 0.09752(5) 0.27671(6) 0.46981(5) 0.0353(2) Uani d . 1 . .
Cl Cl2 0.09334(6) 0.46270(8) 1.01036(6) 0.0443(3) Uani d . 1 . .
Cl Cl3 0.12225(5) 0.73140(6) 0.79389(6) 0.03193(19) Uani d . 1 . .
P P1 0.15807(4) 0.42273(5) 0.74605(5) 0.01757(16) Uani d . 1 . .
O O1 0.22735(13) 0.59340(17) 0.65962(15) 0.0311(6) Uani d . 1 . .
O O2 0.27915(13) 0.36091(19) 0.60988(15) 0.0372(7) Uani d . 1 . .
O O3 0.30269(12) 0.28275(16) 0.83071(15) 0.0291(6) Uani d . 1 . .
O O4 0.29618(14) 0.68820(18) 0.80133(16) 0.0373(7) Uani d . 1 . .
O O5 0.3271(2) 0.3759(2) 0.9712(2) 0.0693(13) Uani d . 1 . .
O O6 0.44161(14) 0.5858(2) 1.00971(16) 0.0422(7) Uani d . 1 . .
O O7 0.21662(16) 0.5775(3) 0.95945(19) 0.0553(10) Uani d . 1 . .
O O8 0.52487(13) 0.56379(18) 0.88341(19) 0.0401(7) Uani d . 1 . .
O O9 0.43184(15) 0.39590(19) 0.67010(19) 0.0409(7) Uani d . 1 . .
O O10 0.36786(15) 0.62871(19) 0.6937(2) 0.0435(8) Uani d . 1 . .
O O11 0.43524(14) 0.33874(19) 0.89892(19) 0.0471(9) Uani d . 1 . .
C C1 0.11003(15) 0.3518(2) 0.67796(19) 0.0212(6) Uani d . 1 . .
C C2 0.12037(15) 0.3422(2) 0.60809(19) 0.0236(7) Uani d . 1 . .
H H2A 0.1532 0.3695 0.5970 0.028 Uiso calc R 1 . .
C C3 0.08139(16) 0.2915(2) 0.55467(19) 0.0257(7) Uani d . 1 . .
C C4 0.03140(17) 0.2512(2) 0.5694(2) 0.0289(8) Uani d . 1 . .
H H4A 0.0054 0.2180 0.5331 0.035 Uiso calc R 1 . .
C C5 0.02093(17) 0.2612(2) 0.6382(2) 0.0312(8) Uani d . 1 . .
H H5A -0.0125 0.2345 0.6485 0.037 Uiso calc R 1 . .
C C6 0.05988(16) 0.3110(2) 0.6931(2) 0.0267(7) Uani d . 1 . .
H H6A 0.0524 0.3171 0.7397 0.032 Uiso calc R 1 . .
C C7 0.10694(15) 0.5099(2) 0.72235(18) 0.0194(6) Uani d . 1 . .
C C8 0.12995(15) 0.5795(2) 0.76087(19) 0.0229(7) Uani d . 1 . .
H H8A 0.1693 0.5802 0.7988 0.028 Uiso calc R 1 . .
C C9 0.09408(16) 0.6470(2) 0.7424(2) 0.0234(7) Uani d . 1 . .
C C10 0.03585(17) 0.6488(2) 0.6848(2) 0.0252(7) Uani d . 1 . .
H H10A 0.0127 0.6950 0.6722 0.030 Uiso calc R 1 . .
C C11 0.01323(16) 0.5797(2) 0.6467(2) 0.0252(7) Uani d . 1 . .
H H11A -0.0256 0.5798 0.6078 0.030 Uiso calc R 1 . .
C C12 0.04753(15) 0.5103(2) 0.66568(19) 0.0214(6) Uani d . 1 . .
H H12A 0.0310 0.4642 0.6407 0.026 Uiso calc R 1 . .
C C13 0.14856(14) 0.3873(2) 0.83526(18) 0.0200(6) Uani d . 1 . .
C C14 0.12485(16) 0.4338(2) 0.88253(19) 0.0233(7) Uani d . 1 . .
H H14A 0.1102 0.4841 0.8676 0.028 Uiso calc R 1 . .
C C15 0.12338(17) 0.4044(2) 0.9522(2) 0.0278(7) Uani d . 1 . .
C C16 0.14433(18) 0.3296(2) 0.9762(2) 0.0315(8) Uani d . 1 . .
H H16A 0.1435 0.3111 1.0232 0.038 Uiso calc R 1 . .
C C17 0.16670(19) 0.2831(2) 0.9279(2) 0.0320(8) Uani d . 1 . .
H H17A 0.1806 0.2325 0.9426 0.038 Uiso calc R 1 . .
C C18 0.16863(16) 0.3109(2) 0.8584(2) 0.0252(7) Uani d . 1 . .
H H18A 0.1834 0.2788 0.8267 0.030 Uiso calc R 1 . .
C C19 0.24350(15) 0.5393(2) 0.69618(19) 0.0227(7) Uani d . 1 . .
C C20 0.27195(15) 0.3914(2) 0.66209(19) 0.0242(7) Uani d . 1 . .
C C21 0.29008(15) 0.3434(2) 0.80467(19) 0.0236(7) Uani d . 1 . .
C C22 0.30548(17) 0.6282(2) 0.8299(2) 0.0277(7) Uani d . 1 . .
C C23 0.3247(2) 0.4307(3) 0.9355(2) 0.0413(11) Uani d . 1 . .
C C24 0.39645(18) 0.5678(2) 0.9644(2) 0.0308(8) Uani d . 1 . .
C C25 0.2546(2) 0.5596(3) 0.9320(2) 0.0382(10) Uani d . 1 . .
C C26 0.47775(17) 0.5337(2) 0.8521(2) 0.0297(8) Uani d . 1 . .
C C27 0.41920(17) 0.4287(2) 0.7170(2) 0.0281(8) Uani d . 1 . .
C C28 0.37533(16) 0.5754(2) 0.7328(2) 0.0293(8) Uani d . 1 . .
C C29 0.41894(17) 0.3925(2) 0.8626(2) 0.0331(9) Uani d . 1 . .

loop_
_atom_site_aniso_label
_atom_site_aniso_U_11
_atom_site_aniso_U_22
_atom_site_aniso_U_33
_atom_site_aniso_U_12
_atom_site_aniso_U_13
_atom_site_aniso_U_23
Ru1 0.01205(11) 0.01875(14) 0.01862(12) -0.00079(9) 0.00130(8) -0.00045(9)
Ru2 0.02123(13) 0.02513(16) 0.02064(13) -0.00779(10) 0.00248(10) -0.00305(10)
Ru3 0.01236(11) 0.01986(15) 0.03029(14) -0.00061(9) 0.00233(9) 0.00255(10)
Cl1 0.0368(5) 0.0417(6) 0.0245(4) -0.0026(4) 0.0050(3) -0.0055(4)
Cl2 0.0517(6) 0.0592(7) 0.0245(4) 0.0184(5) 0.0156(4) 0.0018(4)
Cl3 0.0349(4) 0.0196(4) 0.0422(5) -0.0040(4) 0.0131(4) -0.0062(3)
P1 0.0128(3) 0.0178(4) 0.0202(4) -0.0014(3) 0.0022(3) -0.0025(3)
O1 0.0281(12) 0.0282(15) 0.0317(13) 0.0005(11) 0.0013(10) 0.0076(11)
O2 0.0290(13) 0.051(2) 0.0274(13) 0.0147(13) 0.0030(11) -0.0069(12)
O3 0.0272(12) 0.0228(14) 0.0327(13) -0.0011(10) 0.0023(10) 0.0036(10)
O4 0.0382(15) 0.0279(16) 0.0378(15) 0.0029(12) -0.0002(12) 0.0003(12)
O5 0.133(4) 0.038(2) 0.0383(18) -0.027(2) 0.028(2) 0.0040(15)
O6 0.0384(15) 0.0443(19) 0.0321(14) -0.0141(14) -0.0070(12) -0.0015(13)
O7 0.0343(16) 0.091(3) 0.0429(18) -0.0146(17) 0.0154(14) -0.0321(18)
O8 0.0219(12) 0.0332(17) 0.060(2) -0.0075(11) 0.0048(12) -0.0073(14)
O9 0.0397(16) 0.0364(18) 0.0541(19) -0.0133(13) 0.0256(14) -0.0115(14)
O10 0.0369(16) 0.0356(18) 0.063(2) 0.0065(13) 0.0220(15) 0.0194(15)
O11 0.0288(14) 0.0358(18) 0.0574(19) -0.0068(12) -0.0157(13) 0.0203(14)
C1 0.0157(13) 0.0187(17) 0.0253(15) 0.0003(12) 0.0005(11) -0.0039(12)
C2 0.0158(13) 0.0256(19) 0.0250(15) 0.0034(12) -0.0004(12) -0.0019(13)
C3 0.0209(15) 0.0282(19) 0.0234(15) 0.0029(13) -0.0001(12) -0.0058(13)
C4 0.0227(15) 0.027(2) 0.0317(18) -0.0005(14) 0.0000(13) -0.0084(14)
C5 0.0224(16) 0.028(2) 0.040(2) -0.0093(14) 0.0049(14) -0.0079(15)
C6 0.0201(15) 0.027(2) 0.0312(17) -0.0053(14) 0.0053(13) -0.0069(14)
C7 0.0164(13) 0.0214(17) 0.0214(14) 0.0010(12) 0.0072(11) -0.0004(12)
C8 0.0169(13) 0.0260(19) 0.0261(16) -0.0005(13) 0.0070(12) -0.0037(13)
C9 0.0259(16) 0.0190(17) 0.0280(16) -0.0026(13) 0.0123(13) -0.0030(12)
C10 0.0236(15) 0.0222(18) 0.0306(17) 0.0040(13) 0.0096(13) 0.0031(13)
C11 0.0210(14) 0.0252(19) 0.0289(17) 0.0032(13) 0.0070(13) 0.0029(13)
C12 0.0171(13) 0.0209(17) 0.0256(15) 0.0008(12) 0.0054(12) 0.0010(12)
C13 0.0139(12) 0.0226(17) 0.0210(14) -0.0063(12) 0.0018(11) -0.0009(11)
C14 0.0200(14) 0.0259(19) 0.0225(15) 0.0003(13) 0.0043(12) 0.0001(12)
C15 0.0216(15) 0.036(2) 0.0237(16) 0.0020(14) 0.0038(12) -0.0016(14)
C16 0.0270(17) 0.037(2) 0.0294(18) -0.0038(16) 0.0073(14) 0.0067(15)
C17 0.0328(18) 0.027(2) 0.037(2) -0.0033(15) 0.0115(15) 0.0065(15)
C18 0.0242(15) 0.0197(18) 0.0329(18) -0.0027(13) 0.0107(13) -0.0015(13)
C19 0.0162(13) 0.0268(19) 0.0234(15) -0.0040(13) 0.0036(12) -0.0023(13)
C20 0.0144(13) 0.031(2) 0.0256(16) 0.0036(13) 0.0033(12) 0.0021(13)
C21 0.0154(13) 0.028(2) 0.0246(16) -0.0047(13) 0.0023(11) -0.0031(13)
C22 0.0233(15) 0.029(2) 0.0263(16) -0.0028(14) 0.0015(13) -0.0057(14)
C23 0.063(3) 0.034(2) 0.0273(19) -0.017(2) 0.0127(19) -0.0054(16)
C24 0.0278(17) 0.029(2) 0.0305(18) -0.0052(15) 0.0019(14) 0.0006(14)
C25 0.034(2) 0.052(3) 0.0261(18) -0.0146(19) 0.0058(15) -0.0151(17)
C26 0.0206(15) 0.025(2) 0.041(2) -0.0007(14) 0.0067(14) -0.0013(15)
C27 0.0210(15) 0.0245(19) 0.038(2) -0.0061(14) 0.0082(14) 0.0025(15)
C28 0.0168(14) 0.027(2) 0.045(2) 0.0006(14) 0.0097(14) 0.0049(16)
C29 0.0184(15) 0.029(2) 0.041(2) -0.0057(14) -0.0067(14) 0.0055(16)

loop_
_atom_type_symbol
_atom_type_description
_atom_type_scat_dispersion_real
_atom_type_scat_dispersion_imag
_atom_type_scat_source
C C 0.0033 0.0016 'International Tables Vol C Tables 4.2.6.8 and 6.1.1.4'
H H 0.0000 0.0000 'International Tables Vol C Tables 4.2.6.8 and 6.1.1.4'
O O 0.0106 0.0060 'International Tables Vol C Tables 4.2.6.8 and 6.1.1.4'
P P 0.1023 0.0942 'International Tables Vol C Tables 4.2.6.8 and 6.1.1.4'
Cl Cl 0.1484 0.1585 'International Tables Vol C Tables 4.2.6.8 and 6.1.1.4'
Ru Ru -1.2594 0.8363 'International Tables Vol C Tables 4.2.6.8 and 6.1.1.4'

loop_
_geom_angle_atom_site_label_1
_geom_angle_atom_site_label_2
_geom_angle_atom_site_label_3
_geom_angle_site_symmetry_1
_geom_angle_site_symmetry_3
_geom_angle
_geom_angle_publ_flag
C20 Ru1 C21 . . 88.73(15) ?
C20 Ru1 C19 . . 90.89(15) ?
C21 Ru1 C19 . . 178.89(14) ?
C20 Ru1 P1 . . 104.07(10) ?
C21 Ru1 P1 . . 90.84(10) ?
C19 Ru1 P1 . . 90.27(10) ?
C20 Ru1 Ru3 . . 92.55(10) ?
C21 Ru1 Ru3 . . 88.61(9) ?
C19 Ru1 Ru3 . . 90.36(9) ?
P1 Ru1 Ru3 . . 163.36(2) ?
C20 Ru1 Ru2 . . 152.05(10) ?
C21 Ru1 Ru2 . . 92.01(10) ?
C19 Ru1 Ru2 . . 87.84(10) ?
P1 Ru1 Ru2 . . 103.85(2) ?
Ru3 Ru1 Ru2 . . 59.559(9) ?
C25 Ru2 C23 . . 88.3(2) ?
C25 Ru2 C24 . . 101.67(17) ?
C23 Ru2 C24 . . 92.28(18) ?
C25 Ru2 C22 . . 90.27(19) ?
C23 Ru2 C22 . . 172.41(17) ?
C24 Ru2 C22 . . 95.30(16) ?
C25 Ru2 Ru3 . . 169.30(11) ?
C23 Ru2 Ru3 . . 93.22(15) ?
C24 Ru2 Ru3 . . 88.86(13) ?
C22 Ru2 Ru3 . . 86.82(11) ?
C25 Ru2 Ru1 . . 110.29(11) ?
C23 Ru2 Ru1 . . 82.60(12) ?
C24 Ru2 Ru1 . . 147.40(13) ?
C22 Ru2 Ru1 . . 90.92(10) ?
Ru3 Ru2 Ru1 . . 59.521(9) ?
C26 Ru3 C27 . . 103.89(16) ?
C26 Ru3 C28 . . 89.76(16) ?
C27 Ru3 C28 . . 90.31(17) ?
C26 Ru3 C29 . . 91.55(16) ?
C27 Ru3 C29 . . 91.02(18) ?
C28 Ru3 C29 . . 177.85(16) ?
C26 Ru3 Ru1 . . 160.49(12) ?
C27 Ru3 Ru1 . . 95.53(10) ?
C28 Ru3 Ru1 . . 88.31(10) ?
C29 Ru3 Ru1 . . 89.89(10) ?
C26 Ru3 Ru2 . . 99.78(12) ?
C27 Ru3 Ru2 . . 156.20(10) ?
C28 Ru3 Ru2 . . 92.22(12) ?
C29 Ru3 Ru2 . . 85.88(13) ?
Ru1 Ru3 Ru2 . . 60.919(9) ?
C13 P1 C1 . . 101.54(15) ?
C13 P1 C7 . . 104.84(15) ?
C1 P1 C7 . . 101.22(15) ?
C13 P1 Ru1 . . 113.65(10) ?
C1 P1 Ru1 . . 118.13(11) ?
C7 P1 Ru1 . . 115.50(11) ?
C2 C1 C6 . . 119.2(3) ?
C2 C1 P1 . . 119.7(3) ?
C6 C1 P1 . . 120.9(3) ?
C1 C2 C3 . . 119.6(3) ?
C1 C2 H2A . . 120.2 ?
C3 C2 H2A . . 120.2 ?
C4 C3 C2 . . 121.3(3) ?
C4 C3 Cl1 . . 119.8(3) ?
C2 C3 Cl1 . . 118.9(3) ?
C5 C4 C3 . . 119.0(3) ?
C5 C4 H4A . . 120.5 ?
C3 C4 H4A . . 120.5 ?
C4 C5 C6 . . 120.8(4) ?
C4 C5 H5A . . 119.6 ?
C6 C5 H5A . . 119.6 ?
C1 C6 C5 . . 120.0(3) ?
C1 C6 H6A . . 120.0 ?
C5 C6 H6A . . 120.0 ?
C12 C7 C8 . . 119.0(3) ?
C12 C7 P1 . . 122.8(3) ?
C8 C7 P1 . . 118.1(2) ?
C9 C8 C7 . . 119.8(3) ?
C9 C8 H8A . . 120.1 ?
C7 C8 H8A . . 120.1 ?
C8 C9 C10 . . 121.9(3) ?
C8 C9 Cl3 . . 118.7(3) ?
C10 C9 Cl3 . . 119.4(3) ?
C11 C10 C9 . . 118.1(3) ?
C11 C10 H10A . . 120.9 ?
C9 C10 H10A . . 120.9 ?
C10 C11 C12 . . 121.2(3) ?
C10 C11 H11A . . 119.4 ?
C12 C11 H11A . . 119.4 ?
C11 C12 C7 . . 120.0(3) ?
C11 C12 H12A . . 120.0 ?
C7 C12 H12A . . 120.0 ?
C14 C13 C18 . . 118.9(3) ?
C14 C13 P1 . . 122.8(3) ?
C18 C13 P1 . . 118.2(3) ?
C15 C14 C13 . . 119.4(3) ?
C15 C14 H14A . . 120.3 ?
C13 C14 H14A . . 120.3 ?
C16 C15 C14 . . 122.0(4) ?
C16 C15 Cl2 . . 119.0(3) ?
C14 C15 Cl2 . . 119.0(3) ?
C15 C16 C17 . . 118.1(4) ?
C15 C16 H16A . . 121.0 ?
C17 C16 H16A . . 121.0 ?
C18 C17 C16 . . 121.0(4) ?
C18 C17 H17A . . 119.5 ?
C16 C17 H17A . . 119.5 ?
C17 C18 C13 . . 120.6(3) ?
C17 C18 H18A . . 119.7 ?
C13 C18 H18A . . 119.7 ?
O1 C19 Ru1 . . 174.5(3) ?
O2 C20 Ru1 . . 176.3(3) ?
O3 C21 Ru1 . . 174.2(3) ?
O4 C22 Ru2 . . 173.9(3) ?
O5 C23 Ru2 . . 171.7(4) ?
O6 C24 Ru2 . . 177.2(4) ?
O7 C25 Ru2 . . 178.2(4) ?
O8 C26 Ru3 . . 178.5(4) ?
O9 C27 Ru3 . . 179.5(4) ?
O10 C28 Ru3 . . 172.7(3) ?
O11 C29 Ru3 . . 174.3(4) ?

loop_
_geom_bond_atom_site_label_1
_geom_bond_atom_site_label_2
_geom_bond_site_symmetry_2
_geom_bond_distance
_geom_bond_publ_flag
Ru1 C20 . 1.882(4) ?
Ru1 C21 . 1.938(4) ?
Ru1 C19 . 1.941(4) ?
Ru1 P1 . 2.3587(8) ?
Ru1 Ru3 . 2.8600(3) ?
Ru1 Ru2 . 2.9002(4) ?
Ru2 C25 . 1.912(4) ?
Ru2 C23 . 1.928(5) ?
Ru2 C24 . 1.930(4) ?
Ru2 C22 . 1.941(4) ?
Ru2 Ru3 . 2.8611(4) ?
Ru3 C26 . 1.918(4) ?
Ru3 C27 . 1.923(4) ?
Ru3 C28 . 1.932(4) ?
Ru3 C29 . 1.949(4) ?
Cl1 C3 . 1.728(4) ?
Cl2 C15 . 1.735(4) ?
Cl3 C9 . 1.736(4) ?
P1 C13 . 1.827(3) ?
P1 C1 . 1.832(3) ?
P1 C7 . 1.836(3) ?
O1 C19 . 1.136(4) ?
O2 C20 . 1.149(4) ?
O3 C21 . 1.141(4) ?
O4 C22 . 1.143(5) ?
O5 C23 . 1.138(5) ?
O6 C24 . 1.126(4) ?
O7 C25 . 1.140(5) ?
O8 C26 . 1.140(4) ?
O9 C27 . 1.136(5) ?
O10 C28 . 1.144(5) ?
O11 C29 . 1.130(5) ?
C1 C2 . 1.387(5) ?
C1 C6 . 1.398(5) ?
C2 C3 . 1.393(5) ?
C2 H2A . 0.9300 ?
C3 C4 . 1.388(5) ?
C4 C5 . 1.369(5) ?
C4 H4A . 0.9300 ?
C5 C6 . 1.399(5) ?
C5 H5A . 0.9300 ?
C6 H6A . 0.9300 ?
C7 C12 . 1.399(4) ?
C7 C8 . 1.399(5) ?
C8 C9 . 1.380(5) ?
C8 H8A . 0.9300 ?
C9 C10 . 1.388(5) ?
C10 C11 . 1.388(5) ?
C10 H10A . 0.9300 ?
C11 C12 . 1.391(5) ?
C11 H11A . 0.9300 ?
C12 H12A . 0.9300 ?
C13 C14 . 1.394(5) ?
C13 C18 . 1.402(5) ?
C14 C15 . 1.393(5) ?
C14 H14A . 0.9300 ?
C15 C16 . 1.385(6) ?
C16 C17 . 1.392(6) ?
C16 H16A . 0.9300 ?
C17 C18 . 1.382(5) ?
C17 H17A . 0.9300 ?
C18 H18A . 0.9300 ?

loop_
_geom_hbond_atom_site_label_D
_geom_hbond_atom_site_label_H
_geom_hbond_atom_site_label_A
_geom_hbond_site_symmetry_A
_geom_hbond_distance_DH
_geom_hbond_distance_HA
_geom_hbond_distance_DA
_geom_hbond_angle_DHA
_geom_hbond_publ_flag
C17 H17A O5 7_557 0.9300 2.4800 3.277(5) 143.00 yes
C18 H18A O3 . 0.9300 2.5900 3.165(5) 121.00 yes

loop_
_geom_torsion_atom_site_label_1
_geom_torsion_atom_site_label_2
_geom_torsion_atom_site_label_3
_geom_torsion_atom_site_label_4
_geom_torsion_site_symmetry_1
_geom_torsion_site_symmetry_2
_geom_torsion_site_symmetry_3
_geom_torsion_site_symmetry_4
_geom_torsion
_geom_torsion_publ_flag
C20 Ru1 Ru2 C25 . . . . 172.5(3) ?
C21 Ru1 Ru2 C25 . . . . -96.40(19) ?
C19 Ru1 Ru2 C25 . . . . 84.70(19) ?
P1 Ru1 Ru2 C25 . . . . -5.04(16) ?
Ru3 Ru1 Ru2 C25 . . . . 176.39(16) ?
C20 Ru1 Ru2 C23 . . . . -102.0(3) ?
C21 Ru1 Ru2 C23 . . . . -10.97(19) ?
C19 Ru1 Ru2 C23 . . . . 170.13(19) ?
P1 Ru1 Ru2 C23 . . . . 80.39(16) ?
Ru3 Ru1 Ru2 C23 . . . . -98.18(16) ?
C20 Ru1 Ru2 C24 . . . . -19.4(3) ?
C21 Ru1 Ru2 C24 . . . . 71.6(2) ?
C19 Ru1 Ru2 C24 . . . . -107.3(2) ?
P1 Ru1 Ru2 C24 . . . . 163.0(2) ?
Ru3 Ru1 Ru2 C24 . . . . -15.6(2) ?
C20 Ru1 Ru2 C22 . . . . 81.9(3) ?
C21 Ru1 Ru2 C22 . . . . 172.98(15) ?
C19 Ru1 Ru2 C22 . . . . -5.93(15) ?
P1 Ru1 Ru2 C22 . . . . -95.67(11) ?
Ru3 Ru1 Ru2 C22 . . . . 85.77(11) ?
C20 Ru1 Ru2 Ru3 . . . . -3.9(2) ?
C21 Ru1 Ru2 Ru3 . . . . 87.21(10) ?
C19 Ru1 Ru2 Ru3 . . . . -91.69(10) ?
P1 Ru1 Ru2 Ru3 . . . . 178.56(3) ?
C20 Ru1 Ru3 C26 . . . . 169.2(4) ?
C21 Ru1 Ru3 C26 . . . . -102.1(4) ?
C19 Ru1 Ru3 C26 . . . . 78.3(4) ?
P1 Ru1 Ru3 C26 . . . . -13.9(4) ?
Ru2 Ru1 Ru3 C26 . . . . -9.0(4) ?
C20 Ru1 Ru3 C27 . . . . -5.45(16) ?
C21 Ru1 Ru3 C27 . . . . 83.22(15) ?
C19 Ru1 Ru3 C27 . . . . -96.36(15) ?
P1 Ru1 Ru3 C27 . . . . 171.49(14) ?
Ru2 Ru1 Ru3 C27 . . . . 176.36(11) ?
C20 Ru1 Ru3 C28 . . . . 84.71(17) ?
C21 Ru1 Ru3 C28 . . . . 173.37(16) ?
C19 Ru1 Ru3 C28 . . . . -6.20(16) ?
P1 Ru1 Ru3 C28 . . . . -98.35(15) ?
Ru2 Ru1 Ru3 C28 . . . . -93.48(13) ?
C20 Ru1 Ru3 C29 . . . . -96.46(17) ?
C21 Ru1 Ru3 C29 . . . . -7.80(17) ?
C19 Ru1 Ru3 C29 . . . . 172.63(17) ?
P1 Ru1 Ru3 C29 . . . . 80.48(16) ?
Ru2 Ru1 Ru3 C29 . . . . 85.35(13) ?
C20 Ru1 Ru3 Ru2 . . . . 178.19(11) ?
C21 Ru1 Ru3 Ru2 . . . . -93.15(10) ?
C19 Ru1 Ru3 Ru2 . . . . 87.28(10) ?
P1 Ru1 Ru3 Ru2 . . . . -4.87(9) ?
C25 Ru2 Ru3 C26 . . . . 158.4(8) ?
C23 Ru2 Ru3 C26 . . . . -103.57(18) ?
C24 Ru2 Ru3 C26 . . . . -11.35(17) ?
C22 Ru2 Ru3 C26 . . . . 84.02(16) ?
Ru1 Ru2 Ru3 C26 . . . . 176.96(12) ?
C25 Ru2 Ru3 C27 . . . . -27.5(9) ?
C23 Ru2 Ru3 C27 . . . . 70.5(3) ?
C24 Ru2 Ru3 C27 . . . . 162.7(3) ?
C22 Ru2 Ru3 C27 . . . . -101.9(3) ?
Ru1 Ru2 Ru3 C27 . . . . -9.0(3) ?
C25 Ru2 Ru3 C28 . . . . 68.3(8) ?
C23 Ru2 Ru3 C28 . . . . 166.29(18) ?
C24 Ru2 Ru3 C28 . . . . -101.49(17) ?
C22 Ru2 Ru3 C28 . . . . -6.11(15) ?
Ru1 Ru2 Ru3 C28 . . . . 86.83(11) ?
C25 Ru2 Ru3 C29 . . . . -110.7(8) ?
C23 Ru2 Ru3 C29 . . . . -12.70(17) ?
C24 Ru2 Ru3 C29 . . . . 79.52(16) ?
C22 Ru2 Ru3 C29 . . . . 174.89(14) ?
Ru1 Ru2 Ru3 C29 . . . . -92.17(10) ?
C25 Ru2 Ru3 Ru1 . . . . -18.5(8) ?
C23 Ru2 Ru3 Ru1 . . . . 79.46(13) ?
C24 Ru2 Ru3 Ru1 . . . . 171.68(12) ?
C22 Ru2 Ru3 Ru1 . . . . -92.94(10) ?
C20 Ru1 P1 C13 . . . . 131.87(17) ?
C21 Ru1 P1 C13 . . . . 42.97(16) ?
C19 Ru1 P1 C13 . . . . -137.15(16) ?
Ru3 Ru1 P1 C13 . . . . -44.98(16) ?
Ru2 Ru1 P1 C13 . . . . -49.31(13) ?
C20 Ru1 P1 C1 . . . . 13.06(17) ?
C21 Ru1 P1 C1 . . . . -75.83(16) ?
C19 Ru1 P1 C1 . . . . 104.05(16) ?
Ru3 Ru1 P1 C1 . . . . -163.78(13) ?
Ru2 Ru1 P1 C1 . . . . -168.11(13) ?
C20 Ru1 P1 C7 . . . . -106.90(16) ?
C21 Ru1 P1 C7 . . . . 164.21(15) ?
C19 Ru1 P1 C7 . . . . -15.91(15) ?
Ru3 Ru1 P1 C7 . . . . 76.26(15) ?
Ru2 Ru1 P1 C7 . . . . 71.93(12) ?
C13 P1 C1 C2 . . . . -159.5(3) ?
C7 P1 C1 C2 . . . . 92.6(3) ?
Ru1 P1 C1 C2 . . . . -34.6(3) ?
C13 P1 C1 C6 . . . . 25.1(3) ?
C7 P1 C1 C6 . . . . -82.8(3) ?
Ru1 P1 C1 C6 . . . . 150.1(3) ?
C6 C1 C2 C3 . . . . -0.9(5) ?
P1 C1 C2 C3 . . . . -176.3(3) ?
C1 C2 C3 C4 . . . . 1.2(5) ?
C1 C2 C3 Cl1 . . . . -176.9(3) ?
C2 C3 C4 C5 . . . . -0.7(6) ?
Cl1 C3 C4 C5 . . . . 177.3(3) ?
C3 C4 C5 C6 . . . . -0.1(6) ?
C2 C1 C6 C5 . . . . 0.2(5) ?
P1 C1 C6 C5 . . . . 175.5(3) ?
C4 C5 C6 C1 . . . . 0.3(6) ?
C13 P1 C7 C12 . . . . -104.4(3) ?
C1 P1 C7 C12 . . . . 0.8(3) ?
Ru1 P1 C7 C12 . . . . 129.7(3) ?
C13 P1 C7 C8 . . . . 78.2(3) ?
C1 P1 C7 C8 . . . . -176.6(3) ?
Ru1 P1 C7 C8 . . . . -47.7(3) ?
C12 C7 C8 C9 . . . . -0.2(5) ?
P1 C7 C8 C9 . . . . 177.3(3) ?
C7 C8 C9 C10 . . . . -1.5(5) ?
C7 C8 C9 Cl3 . . . . 177.3(3) ?
C8 C9 C10 C11 . . . . 1.5(5) ?
Cl3 C9 C10 C11 . . . . -177.3(3) ?
C9 C10 C11 C12 . . . . 0.4(5) ?
C10 C11 C12 C7 . . . . -2.1(5) ?
C8 C7 C12 C11 . . . . 2.0(5) ?
P1 C7 C12 C11 . . . . -175.4(3) ?
C1 P1 C13 C14 . . . . -123.6(3) ?
C7 P1 C13 C14 . . . . -18.5(3) ?
Ru1 P1 C13 C14 . . . . 108.5(3) ?
C1 P1 C13 C18 . . . . 59.2(3) ?
C7 P1 C13 C18 . . . . 164.3(2) ?
Ru1 P1 C13 C18 . . . . -68.7(3) ?
C18 C13 C14 C15 . . . . 1.8(5) ?
P1 C13 C14 C15 . . . . -175.4(3) ?
C13 C14 C15 C16 . . . . -0.5(5) ?
C13 C14 C15 Cl2 . . . . -179.6(3) ?
C14 C15 C16 C17 . . . . -0.7(6) ?
Cl2 C15 C16 C17 . . . . 178.4(3) ?
C15 C16 C17 C18 . . . . 0.7(6) ?
C16 C17 C18 C13 . . . . 0.6(6) ?
C14 C13 C18 C17 . . . . -1.9(5) ?
P1 C13 C18 C17 . . . . 175.5(3) ?
